data_7216036
loop_
_publ_author_name
'Peikert, K.'
'Hoffmann, F.'
'Fr\"oba, M.'

_publ_section_title
;
 Fluorine magic: one new organofluorine linker leads to three new
 metal--organic frameworks
;
_journal_issue 2
_journal_name_full CrystEngComm
_journal_page_first 353
_journal_paper_doi 10.1039/C4CE00408F
_journal_volume 17
_journal_year 2015
_chemical_formula_moiety 'C18 H10 Cu3 F2 O15, 4(C4 H9 N O)'
_chemical_formula_sum 'C34 H37 Cu3 F2 O19'
_chemical_formula_weight 978.26
_chemical_name_common UHM-31
_chemical_name_systematic
; 
 ? 
;
_space_group_IT_number 225
_symmetry_cell_setting cubic
_symmetry_space_group_name_Hall '-F 4 2 3'
_symmetry_space_group_name_H-M 'F m -3 m'
_atom_sites_solution_hydrogens geom
_atom_sites_solution_primary direct
_atom_sites_solution_secondary difmap
_audit_creation_method SHELXL-97
_cell_angle_alpha 90.00
_cell_angle_beta 90.00
_cell_angle_gamma 90.00
_cell_formula_units_Z 16
_cell_length_a 26.31360(10)
_cell_length_b 26.31360(10)
_cell_length_c 26.31360(10)
_cell_measurement_reflns_used 5487
_cell_measurement_temperature 153(2)
_cell_measurement_theta_max 69.0
_cell_measurement_theta_min 4.5
_cell_volume 18219.68(12)
_computing_cell_refinement
;
CrysAlisPro, Agilent Technologies,
Version 1.171.35.19 (release 27-10-2011 CrysAlis171 .NET)
(compiled Oct 27 2011,15:02:11)
;
_computing_data_collection
;
CrysAlisPro, Agilent Technologies,
Version 1.171.35.19 (release 27-10-2011 CrysAlis171 .NET)
(compiled Oct 27 2011,15:02:11)
;
_computing_data_reduction
;
CrysAlisPro, Agilent Technologies,
Version 1.171.35.19 (release 27-10-2011 CrysAlis171 .NET)
(compiled Oct 27 2011,15:02:11)
;
_computing_molecular_graphics 'Mercury Win 3.3, 2014'
_computing_structure_refinement 'SHELXL-97 (Sheldrick, 1997)'
_computing_structure_solution 'SHELXS-97 (Sheldrick, 1990)'
_diffrn_ambient_temperature 153(2)
_diffrn_measured_fraction_theta_full 0.998
_diffrn_measured_fraction_theta_max 0.998
_diffrn_measurement_device_type 'SuperNova, Dual, Cu at zero, Atlas'
_diffrn_measurement_method '\w scans'
_diffrn_radiation_monochromator mirror
_diffrn_radiation_source 'SuperNova (Cu) X-ray Source'
_diffrn_radiation_type CuK\a
_diffrn_radiation_wavelength 1.54178
_diffrn_reflns_av_R_equivalents 0.0000
_diffrn_reflns_av_sigmaI/netI 0.0036
_diffrn_reflns_limit_h_max 18
_diffrn_reflns_limit_h_min 0
_diffrn_reflns_limit_k_max 22
_diffrn_reflns_limit_k_min 0
_diffrn_reflns_limit_l_max 31
_diffrn_reflns_limit_l_min 2
_diffrn_reflns_number 908
_diffrn_reflns_theta_full 68.74
_diffrn_reflns_theta_max 68.74
_diffrn_reflns_theta_min 4.75
_exptl_absorpt_coefficient_mu 2.306
_exptl_absorpt_correction_T_max 0.8552
_exptl_absorpt_correction_T_min 0.8021
_exptl_absorpt_correction_type numerical
_exptl_absorpt_process_details
;
CrysAlisPro, Agilent Technologies,
Version 1.171.35.19 (release 27-10-2011 CrysAlis171 .NET)
(compiled Oct 27 2011,15:02:11)
Empirical absorption correction using spherical harmonics,
implemented in SCALE3 ABSPACK scaling algorithm.
;
_exptl_crystal_colour colourless
_exptl_crystal_density_diffrn 1.427
_exptl_crystal_density_method 'not measured'
_exptl_crystal_description block
_exptl_crystal_F_000 7968
_exptl_crystal_size_max 0.10
_exptl_crystal_size_mid 0.10
_exptl_crystal_size_min 0.07
_platon_squeeze_details
;
The contributions of 2334 electrons were removed from the unit-cell
contents. In space group Fm-3m 2334/192 = 12.2  electrons were removed
from the asymmetric unit. With Z being 16, 194 electrons would be
associated with one formula unit, consistent with 4 DMA solvent
molecules per formula unit.
All level A alarms in CIFCHECK are being produced because the
cell contents from UNIT instruction and atom list do not agree.
(This was the wish of the crystallographic reviewer).
;
_refine_diff_density_max 0.352
_refine_diff_density_min -0.324
_refine_diff_density_rms 0.049
_refine_ls_extinction_method none
_refine_ls_goodness_of_fit_ref 1.146
_refine_ls_hydrogen_treatment constr
_refine_ls_matrix_type full
_refine_ls_number_parameters 42
_refine_ls_number_reflns 908
_refine_ls_number_restraints 0
_refine_ls_restrained_S_all 1.146
_refine_ls_R_factor_all 0.0668
_refine_ls_R_factor_gt 0.0599
_refine_ls_shift/su_max 0.000
_refine_ls_shift/su_mean 0.000
_refine_ls_structure_factor_coef Fsqd
_refine_ls_weighting_details 'calc w=1/[\s^2^(Fo^2^)+(0.1211P)^2^+22.4921P] where P=(Fo^2^+2Fc^2^)/3'
_refine_ls_weighting_scheme calc
_refine_ls_wR_factor_gt 0.2127
_refine_ls_wR_factor_ref 0.2212
_reflns_number_gt 732
_reflns_number_total 908
_reflns_threshold_expression >2sigma(I)
_cod_data_source_file c4ce00408f2.cif
_cod_data_source_block kp-mof-72m2-sr
_cod_depositor_comments 'Adding full bibliography for 7216036--7216038.cif.'
_cod_database_code 7216036

loop_
_symmetry_equiv_pos_as_xyz
'x, y, z'
'-x, -y, z'
'-x, y, -z'
'x, -y, -z'
'z, x, y'
'z, -x, -y'
'-z, -x, y'
'-z, x, -y'
'y, z, x'
'-y, z, -x'
'y, -z, -x'
'-y, -z, x'
'y, x, -z'
'-y, -x, -z'
'y, -x, z'
'-y, x, z'
'x, z, -y'
'-x, z, y'
'-x, -z, -y'
'x, -z, y'
'z, y, -x'
'z, -y, x'
'-z, y, x'
'-z, -y, -x'
'x, y+1/2, z+1/2'
'-x, -y+1/2, z+1/2'
'-x, y+1/2, -z+1/2'
'x, -y+1/2, -z+1/2'
'z, x+1/2, y+1/2'
'z, -x+1/2, -y+1/2'
'-z, -x+1/2, y+1/2'
'-z, x+1/2, -y+1/2'
'y, z+1/2, x+1/2'
'-y, z+1/2, -x+1/2'
'y, -z+1/2, -x+1/2'
'-y, -z+1/2, x+1/2'
'y, x+1/2, -z+1/2'
'-y, -x+1/2, -z+1/2'
'y, -x+1/2, z+1/2'
'-y, x+1/2, z+1/2'
'x, z+1/2, -y+1/2'
'-x, z+1/2, y+1/2'
'-x, -z+1/2, -y+1/2'
'x, -z+1/2, y+1/2'
'z, y+1/2, -x+1/2'
'z, -y+1/2, x+1/2'
'-z, y+1/2, x+1/2'
'-z, -y+1/2, -x+1/2'
'x+1/2, y, z+1/2'
'-x+1/2, -y, z+1/2'
'-x+1/2, y, -z+1/2'
'x+1/2, -y, -z+1/2'
'z+1/2, x, y+1/2'
'z+1/2, -x, -y+1/2'
'-z+1/2, -x, y+1/2'
'-z+1/2, x, -y+1/2'
'y+1/2, z, x+1/2'
'-y+1/2, z, -x+1/2'
'y+1/2, -z, -x+1/2'
'-y+1/2, -z, x+1/2'
'y+1/2, x, -z+1/2'
'-y+1/2, -x, -z+1/2'
'y+1/2, -x, z+1/2'
'-y+1/2, x, z+1/2'
'x+1/2, z, -y+1/2'
'-x+1/2, z, y+1/2'
'-x+1/2, -z, -y+1/2'
'x+1/2, -z, y+1/2'
'z+1/2, y, -x+1/2'
'z+1/2, -y, x+1/2'
'-z+1/2, y, x+1/2'
'-z+1/2, -y, -x+1/2'
'x+1/2, y+1/2, z'
'-x+1/2, -y+1/2, z'
'-x+1/2, y+1/2, -z'
'x+1/2, -y+1/2, -z'
'z+1/2, x+1/2, y'
'z+1/2, -x+1/2, -y'
'-z+1/2, -x+1/2, y'
'-z+1/2, x+1/2, -y'
'y+1/2, z+1/2, x'
'-y+1/2, z+1/2, -x'
'y+1/2, -z+1/2, -x'
'-y+1/2, -z+1/2, x'
'y+1/2, x+1/2, -z'
'-y+1/2, -x+1/2, -z'
'y+1/2, -x+1/2, z'
'-y+1/2, x+1/2, z'
'x+1/2, z+1/2, -y'
'-x+1/2, z+1/2, y'
'-x+1/2, -z+1/2, -y'
'x+1/2, -z+1/2, y'
'z+1/2, y+1/2, -x'
'z+1/2, -y+1/2, x'
'-z+1/2, y+1/2, x'
'-z+1/2, -y+1/2, -x'
'-x, -y, -z'
'x, y, -z'
'x, -y, z'
'-x, y, z'
'-z, -x, -y'
'-z, x, y'
'z, x, -y'
'z, -x, y'
'-y, -z, -x'
'y, -z, x'
'-y, z, x'
'y, z, -x'
'-y, -x, z'
'y, x, z'
'-y, x, -z'
'y, -x, -z'
'-x, -z, y'
'x, -z, -y'
'x, z, y'
'-x, z, -y'
'-z, -y, x'
'-z, y, -x'
'z, -y, -x'
'z, y, x'
'-x, -y+1/2, -z+1/2'
'x, y+1/2, -z+1/2'
'x, -y+1/2, z+1/2'
'-x, y+1/2, z+1/2'
'-z, -x+1/2, -y+1/2'
'-z, x+1/2, y+1/2'
'z, x+1/2, -y+1/2'
'z, -x+1/2, y+1/2'
'-y, -z+1/2, -x+1/2'
'y, -z+1/2, x+1/2'
'-y, z+1/2, x+1/2'
'y, z+1/2, -x+1/2'
'-y, -x+1/2, z+1/2'
'y, x+1/2, z+1/2'
'-y, x+1/2, -z+1/2'
'y, -x+1/2, -z+1/2'
'-x, -z+1/2, y+1/2'
'x, -z+1/2, -y+1/2'
'x, z+1/2, y+1/2'
'-x, z+1/2, -y+1/2'
'-z, -y+1/2, x+1/2'
'-z, y+1/2, -x+1/2'
'z, -y+1/2, -x+1/2'
'z, y+1/2, x+1/2'
'-x+1/2, -y, -z+1/2'
'x+1/2, y, -z+1/2'
'x+1/2, -y, z+1/2'
'-x+1/2, y, z+1/2'
'-z+1/2, -x, -y+1/2'
'-z+1/2, x, y+1/2'
'z+1/2, x, -y+1/2'
'z+1/2, -x, y+1/2'
'-y+1/2, -z, -x+1/2'
'y+1/2, -z, x+1/2'
'-y+1/2, z, x+1/2'
'y+1/2, z, -x+1/2'
'-y+1/2, -x, z+1/2'
'y+1/2, x, z+1/2'
'-y+1/2, x, -z+1/2'
'y+1/2, -x, -z+1/2'
'-x+1/2, -z, y+1/2'
'x+1/2, -z, -y+1/2'
'x+1/2, z, y+1/2'
'-x+1/2, z, -y+1/2'
'-z+1/2, -y, x+1/2'
'-z+1/2, y, -x+1/2'
'z+1/2, -y, -x+1/2'
'z+1/2, y, x+1/2'
'-x+1/2, -y+1/2, -z'
'x+1/2, y+1/2, -z'
'x+1/2, -y+1/2, z'
'-x+1/2, y+1/2, z'
'-z+1/2, -x+1/2, -y'
'-z+1/2, x+1/2, y'
'z+1/2, x+1/2, -y'
'z+1/2, -x+1/2, y'
'-y+1/2, -z+1/2, -x'
'y+1/2, -z+1/2, x'
'-y+1/2, z+1/2, x'
'y+1/2, z+1/2, -x'
'-y+1/2, -x+1/2, z'
'y+1/2, x+1/2, z'
'-y+1/2, x+1/2, -z'
'y+1/2, -x+1/2, -z'
'-x+1/2, -z+1/2, y'
'x+1/2, -z+1/2, -y'
'x+1/2, z+1/2, y'
'-x+1/2, z+1/2, -y'
'-z+1/2, -y+1/2, x'
'-z+1/2, y+1/2, -x'
'z+1/2, -y+1/2, -x'
'z+1/2, y+1/2, x'

loop_
_atom_site_label
_atom_site_type_symbol
_atom_site_fract_x
_atom_site_fract_y
_atom_site_fract_z
_atom_site_U_iso_or_equiv
_atom_site_adp_type
_atom_site_occupancy
_atom_site_symmetry_multiplicity
_atom_site_calc_flag
_atom_site_refinement_flags
_atom_site_disorder_assembly
_atom_site_disorder_group
Cu1 Cu 0.0000 0.21448(2) 0.21448(2) 0.1233(7) Uani 1 4 d S . .
O1 O 0.05191(13) 0.18253(13) 0.25688(12) 0.1438(13) Uani 1 1 d . . .
O2 O 0.0000 0.15792(18) 0.15792(18) 0.265(6) Uani 1 4 d S . .
C1 C 0.0680(3) 0.2030(2) 0.2970(2) 0.132(2) Uani 1 2 d S . .
C2 C 0.1116(3) 0.1778(2) 0.3222(2) 0.137(2) Uani 1 2 d S . .
C3 C 0.13415(18) 0.1995(3) 0.36585(18) 0.136(2) Uani 1 2 d S A 1
H3 H 0.1197 0.2292 0.3803 0.163 Uiso 0.67 2 calc SPR A 1
F1 F 0.1096(3) 0.2477(4) 0.3904(3) 0.153(4) Uani 0.33 2 d SP B 2

loop_
_atom_site_aniso_label
_atom_site_aniso_U_11
_atom_site_aniso_U_22
_atom_site_aniso_U_33
_atom_site_aniso_U_23
_atom_site_aniso_U_13
_atom_site_aniso_U_12
Cu1 0.1271(10) 0.1213(8) 0.1213(8) -0.0672(7) 0.000 0.000
O1 0.145(2) 0.136(2) 0.150(3) -0.052(2) -0.017(2) 0.0169(19)
O2 0.454(19) 0.171(5) 0.171(5) -0.103(6) 0.000 0.000
C1 0.115(4) 0.140(3) 0.140(3) -0.015(4) 0.000(3) 0.000(3)
C2 0.131(5) 0.140(3) 0.140(3) -0.002(4) 0.011(3) -0.011(3)
C3 0.131(3) 0.146(5) 0.131(3) 0.002(3) 0.015(4) -0.002(3)
F1 0.145(5) 0.170(9) 0.145(5) -0.070(6) -0.033(6) 0.070(6)

loop_
_atom_type_symbol
_atom_type_description
_atom_type_scat_dispersion_real
_atom_type_scat_dispersion_imag
_atom_type_scat_source
C C 0.0181 0.0091 'International Tables Vol C Tables 4.2.6.8 and 6.1.1.4'
H H 0.0000 0.0000 'International Tables Vol C Tables 4.2.6.8 and 6.1.1.4'
O O 0.0492 0.0322 'International Tables Vol C Tables 4.2.6.8 and 6.1.1.4'
F F 0.0727 0.0534 'International Tables Vol C Tables 4.2.6.8 and 6.1.1.4'
Cu Cu -1.9646 0.5888 'International Tables Vol C Tables 4.2.6.8 and 6.1.1.4'

loop_
_geom_angle_atom_site_label_1
_geom_angle_atom_site_label_2
_geom_angle_atom_site_label_3
_geom_angle
_geom_angle_site_symmetry_1
_geom_angle_site_symmetry_3
O1 Cu1 O1 88.7(2) 115 18
O1 Cu1 O1 168.57(17) 115 100
O1 Cu1 O1 90.2(2) 18 100
O1 Cu1 O1 90.2(2) 115 .
O1 Cu1 O1 168.57(17) 18 .
O1 Cu1 O1 88.7(2) 100 .
O1 Cu1 O2 95.72(9) 115 .
O1 Cu1 O2 95.72(9) 18 .
O1 Cu1 O2 95.72(9) 100 .
O1 Cu1 O2 95.71(9) . .
O1 Cu1 Cu1 84.28(9) 115 121
O1 Cu1 Cu1 84.28(9) 18 121
O1 Cu1 Cu1 84.28(9) 100 121
O1 Cu1 Cu1 84.29(9) . 121
O2 Cu1 Cu1 180.00(18) . 121
C1 O1 Cu1 122.0(4) . .
O1 C1 O1 127.2(7) . 138
O1 C1 C2 116.4(3) . .
O1 C1 C2 116.4(3) 138 .
C3 C2 C3 118.6(8) . 56
C3 C2 C1 120.6(4) . .
C3 C2 C1 120.6(4) 56 .
C2 C3 C2 121.4(8) 35 .
C2 C3 H3 119.3 35 .
C2 C3 H3 119.3 . .

loop_
_geom_bond_atom_site_label_1
_geom_bond_atom_site_label_2
_geom_bond_distance
_geom_bond_site_symmetry_2
Cu1 O1 1.954(3) 115
Cu1 O1 1.954(3) 18
Cu1 O1 1.954(3) 100
Cu1 O1 1.954(3) .
Cu1 O2 2.105(7) .
Cu1 Cu1 2.6439(17) 121
O1 C1 1.259(4) .
C1 O1 1.259(4) 138
C1 C2 1.479(10) .
C2 C3 1.414(5) .
C2 C3 1.414(5) 56
C3 C2 1.414(5) 35
C3 H3 0.9500 .

loop_
_platon_squeeze_void_nr
_platon_squeeze_void_average_x
_platon_squeeze_void_average_y
_platon_squeeze_void_average_z
_platon_squeeze_void_volume
_platon_squeeze_void_count_electrons
_platon_squeeze_void_content
1 -0.012 -0.038 -0.013 10870 2334 '4 DMA '
